data_7110147
loop_
_publ_author_name
'Fabrizio Moro'
'Danielle Kaminski'
'Floriana Tuna'
'George F. S. Whitehead'
'Grigore A. Timco'
'David Collison'
'Richard E. P. Winpenny'
'Arzhang Ardavan'
'Eric J. L. McInnes'

_publ_section_title
;
 Coherent electron spin manipulation in a dilute oriented ensemble of
 molecular nanomagnets: pulsed EPR on doped single crystals
;
_journal_name_full Chem.Commun.
_journal_page_first 91
_journal_paper_doi 10.1039/c3cc46326e
_journal_volume 50
_journal_year 2013
_chemical_formula_sum 'C82 H152 Cr7 F8 N O32 Zn'
_chemical_formula_weight 2245.42
_space_group_crystal_system tetragonal
_space_group_IT_number 79
_space_group_name_Hall 'I 4'
_space_group_name_H-M_alt 'I 4'
_symmetry_space_group_name_Hall 'I 4'
_symmetry_space_group_name_H-M 'I 4'
_atom_sites_solution_hydrogens geom
_atom_sites_solution_primary direct
_atom_sites_solution_secondary difmap
_audit_conform_dict_location ftp://ftp.iucr.org/pub/cif_core.dic
_audit_conform_dict_name cif_core.dic
_audit_conform_dict_version 2.4
_audit_creation_date 2013-06-26T13:50:03-00:00
_audit_creation_method 'WinGX routine CIF_UPDATE'
_cell_angle_alpha 90
_cell_angle_beta 90
_cell_angle_gamma 90
_cell_formula_units_Z 2
_cell_length_a 19.8766(5)
_cell_length_b 19.8766(5)
_cell_length_c 16.0127(12)
_cell_measurement_temperature 150(2)
_cell_volume 6326.3(5)
_computing_cell_refinement 'Bruker APEX SERVER'
_computing_data_collection 'Bruker APEX SERVER'
_computing_data_reduction 'Bruker APEX SERVER'
_computing_structure_refinement 'SHELXL-97 (Sheldrick, 1997)'
_computing_structure_solution 'SHELXS-97 (Sheldrick, 1990)'
_diffrn_ambient_temperature 150(2)
_diffrn_measured_fraction_theta_full 0.985
_diffrn_measured_fraction_theta_max 0.986
_diffrn_measurement_device_type 'Bruker Prospector'
_diffrn_measurement_method 'phi and omega scans;1 degree slicing'
_diffrn_radiation_monochromator graphite
_diffrn_radiation_type CuK\a
_diffrn_radiation_wavelength 1.54178
_diffrn_reflns_av_R_equivalents 0.0783
_diffrn_reflns_av_unetI/netI 0.1024
_diffrn_reflns_Laue_measured_fraction_full 0.986
_diffrn_reflns_Laue_measured_fraction_max 0.986
_diffrn_reflns_limit_h_max 23
_diffrn_reflns_limit_h_min -23
_diffrn_reflns_limit_k_max 23
_diffrn_reflns_limit_k_min -23
_diffrn_reflns_limit_l_max 19
_diffrn_reflns_limit_l_min -19
_diffrn_reflns_number 9104
_diffrn_reflns_point_group_measured_fraction_full 0.986
_diffrn_reflns_point_group_measured_fraction_max 0.986
_diffrn_reflns_theta_full 68.12
_diffrn_reflns_theta_max 68.12
_diffrn_reflns_theta_min 3.54
_exptl_absorpt_coefficient_mu 5.588
_exptl_absorpt_correction_T_max 0.2850
_exptl_absorpt_correction_T_min 0.1666
_exptl_absorpt_correction_type multi-scan
_exptl_crystal_density_diffrn 1.179
_exptl_crystal_density_method 'not measured'
_exptl_crystal_F_000 2354
_exptl_crystal_size_max 0.5
_exptl_crystal_size_mid 0.4
_exptl_crystal_size_min 0.3
_refine_diff_density_max 1.823
_refine_diff_density_min -1.026
_refine_diff_density_rms 0.207
_refine_ls_abs_structure_details 'Flack H D (1983), Acta Cryst. A39, 876-881'
_refine_ls_abs_structure_Flack 0.11(10)
_refine_ls_extinction_method none
_refine_ls_goodness_of_fit_ref 1.051
_refine_ls_hydrogen_treatment constr
_refine_ls_matrix_type full
_refine_ls_number_parameters 304
_refine_ls_number_reflns 4355
_refine_ls_number_restraints 202
_refine_ls_restrained_S_all 1.045
_refine_ls_R_factor_all 0.1539
_refine_ls_R_factor_gt 0.1434
_refine_ls_shift/su_max 0.008
_refine_ls_shift/su_mean 0.001
_refine_ls_structure_factor_coef Fsqd
_refine_ls_weighting_details 'calc w=1/[\s^2^(Fo^2^)+(0.1717P)^2^+194.7443P] where P=(Fo^2^+2Fc^2^)/3'
_refine_ls_weighting_scheme calc
_refine_ls_wR_factor_gt 0.3702
_refine_ls_wR_factor_ref 0.3776
_reflns_number_gt 3738
_reflns_number_total 4355
_reflns_threshold_expression >2sigma(I)
_cod_data_source_file c3cc46326e.txt
_cod_data_source_block test
_cod_database_code 7110147

loop_
_symmetry_equiv_pos_as_xyz
'x, y, z'
'-x, -y, z'
'-y, x, z'
'y, -x, z'
'x+1/2, y+1/2, z+1/2'
'-x+1/2, -y+1/2, z+1/2'
'-y+1/2, x+1/2, z+1/2'
'y+1/2, -x+1/2, z+1/2'

loop_
_atom_site_label
_atom_site_type_symbol
_atom_site_fract_x
_atom_site_fract_y
_atom_site_fract_z
_atom_site_U_iso_or_equiv
_atom_site_adp_type
_atom_site_occupancy
_atom_site_symmetry_multiplicity
_atom_site_calc_flag
_atom_site_refinement_flags
Zn1 Zn 0.49733(12) 0.72097(11) 0.71563(19) 0.0305(6) Uani 0.13 1 d P
C102 C 0.5 0.5 0.780(3) 0.061(11) Uani 1 4 d SDU
H10A H 0.5158 0.5232 0.8288 0.092 Uiso 0.25 1 calc PR
H10B H 0.5242 0.4585 0.7739 0.092 Uiso 0.25 1 calc PR
H10C H 0.4528 0.4907 0.7858 0.092 Uiso 0.25 1 calc PR
C101 C 0.5 0.5 0.633(3) 0.051(10) Uani 1 4 d SDU
H10D H 0.5157 0.5231 0.5845 0.076 Uiso 0.25 1 calc PR
H10E H 0.4528 0.4907 0.6278 0.076 Uiso 0.25 1 calc PR
H10F H 0.5242 0.4585 0.6397 0.076 Uiso 0.25 1 calc PR
Zn2 Zn 0.34149(11) 0.65484(11) 0.6899(2) 0.0305(6) Uani 0.13 1 d P
C1 C 0.4194(9) 0.7025(7) 0.5486(13) 0.040(4) Uani 1 1 d DU
C2 C 0.4368(9) 0.7067(9) 0.4543(13) 0.053(4) Uani 1 1 d DU
C3 C 0.3773(10) 0.6899(10) 0.4052(11) 0.059(5) Uani 1 1 d DU
H3A H 0.3427 0.7226 0.4156 0.089 Uiso 1 1 calc R
H3B H 0.3614 0.6461 0.4208 0.089 Uiso 1 1 calc R
H3C H 0.3886 0.6902 0.3469 0.089 Uiso 1 1 calc R
C4 C 0.4943(10) 0.6589(13) 0.4400(14) 0.085(8) Uani 1 1 d DU
H4A H 0.532 0.6722 0.4737 0.127 Uiso 1 1 calc R
H4B H 0.5069 0.6598 0.3821 0.127 Uiso 1 1 calc R
H4C H 0.4807 0.6142 0.455 0.127 Uiso 1 1 calc R
C5 C 0.4594(13) 0.7783(11) 0.4380(16) 0.102(9) Uani 1 1 d DU
H5A H 0.4225 0.8084 0.4472 0.153 Uiso 1 1 calc R
H5B H 0.4746 0.7823 0.3814 0.153 Uiso 1 1 calc R
H5C H 0.4956 0.7895 0.4753 0.153 Uiso 1 1 calc R
C6 C 0.3695(12) 0.7969(9) 0.7384(13) 0.050(5) Uani 1 1 d U
C7 C 0.3427(12) 0.8643(10) 0.7593(14) 0.067(5) Uani 1 1 d DU
C8 C 0.2840(19) 0.854(2) 0.812(3) 0.163(14) Uani 1 1 d DU
H8A H 0.298 0.8382 0.8655 0.244 Uiso 1 1 calc R
H8B H 0.2547 0.822 0.7862 0.244 Uiso 1 1 calc R
H8C H 0.2607 0.8963 0.8183 0.244 Uiso 1 1 calc R
C9 C 0.3220(17) 0.8952(10) 0.6760(17) 0.107(10) Uani 1 1 d DU
H9A H 0.3612 0.9012 0.6416 0.16 Uiso 1 1 calc R
H9B H 0.301 0.938 0.6856 0.16 Uiso 1 1 calc R
H9C H 0.2909 0.8658 0.6482 0.16 Uiso 1 1 calc R
C10 C 0.3930(16) 0.9102(15) 0.803(2) 0.122(11) Uani 1 1 d DU
H10G H 0.4095 0.8887 0.8521 0.183 Uiso 1 1 calc R
H10H H 0.3713 0.9517 0.8173 0.183 Uiso 1 1 calc R
H10I H 0.4298 0.9193 0.7655 0.183 Uiso 1 1 calc R
C11 C 0.5881(10) 0.6986(10) 0.8459(12) 0.045(4) Uani 1 1 d U
C12 C 0.6036(11) 0.6979(11) 0.9459(13) 0.067(5) Uani 1 1 d DU
C13 C 0.5447(10) 0.7230(15) 0.9909(15) 0.083(8) Uani 1 1 d DU
H13A H 0.5073 0.6935 0.9813 0.125 Uiso 1 1 calc R
H13B H 0.5338 0.7673 0.9713 0.125 Uiso 1 1 calc R
H13C H 0.5544 0.7247 1.0496 0.125 Uiso 1 1 calc R
C14 C 0.6660(13) 0.7381(17) 0.962(2) 0.109(10) Uani 1 1 d DU
H14A H 0.7028 0.719 0.9312 0.163 Uiso 1 1 calc R
H14B H 0.6762 0.7373 1.0205 0.163 Uiso 1 1 calc R
H14C H 0.659 0.7837 0.9442 0.163 Uiso 1 1 calc R
C15 C 0.6134(19) 0.6244(13) 0.969(2) 0.116(11) Uani 1 1 d DU
H15A H 0.5728 0.5999 0.9581 0.174 Uiso 1 1 calc R
H15B H 0.6239 0.6212 1.0278 0.174 Uiso 1 1 calc R
H15C H 0.6496 0.6058 0.9372 0.174 Uiso 1 1 calc R
C16 C 0.6193(11) 0.8009(8) 0.6593(13) 0.048(4) Uani 1 1 d U
C17 C 0.6449(10) 0.8698(9) 0.6368(14) 0.063(5) Uani 1 1 d DU
C18 C 0.6967(16) 0.8860(12) 0.696(2) 0.122(11) Uani 1 1 d DU
H18A H 0.7297 0.8508 0.697 0.183 Uiso 1 1 calc R
H18B H 0.6771 0.8904 0.7508 0.183 Uiso 1 1 calc R
H18C H 0.7178 0.9277 0.6808 0.183 Uiso 1 1 calc R
C19 C 0.5904(15) 0.9220(13) 0.633(3) 0.115(11) Uani 1 1 d DU
H19A H 0.559 0.9104 0.5896 0.173 Uiso 1 1 calc R
H19B H 0.6099 0.9652 0.6209 0.173 Uiso 1 1 calc R
H19C H 0.5674 0.9239 0.6855 0.173 Uiso 1 1 calc R
C20 C 0.675(2) 0.8610(16) 0.5499(17) 0.133(12) Uani 1 1 d DU
H20A H 0.71 0.8276 0.5519 0.199 Uiso 1 1 calc R
H20B H 0.6938 0.903 0.5314 0.199 Uiso 1 1 calc R
H20C H 0.6407 0.8469 0.5117 0.199 Uiso 1 1 calc R
O1 O 0.3732(6) 0.6678(7) 0.5735(9) 0.045(3) Uani 1 1 d .
O2 O 0.4638(6) 0.7337(6) 0.5952(8) 0.041(3) Uani 1 1 d .
O3 O 0.3318(8) 0.7503(6) 0.7079(12) 0.066(5) Uani 1 1 d .
O4 O 0.4327(6) 0.7866(7) 0.7579(10) 0.050(4) Uani 1 1 d .
O5 O 0.5294(7) 0.7095(7) 0.8264(9) 0.046(3) Uani 1 1 d .
O6 O 0.3084(6) 0.6388(6) 0.8029(8) 0.040(3) Uani 1 1 d .
O7 O 0.5592(5) 0.7945(5) 0.6909(10) 0.046(3) Uani 1 1 d .
O8 O 0.2490(5) 0.6554(6) 0.6453(9) 0.043(3) Uani 1 1 d .
F1 F 0.4329(4) 0.6494(4) 0.7315(6) 0.0265(18) Uani 1 1 d .
F2 F 0.5576(4) 0.6528(4) 0.6698(6) 0.0293(19) Uani 1 1 d .
Cr1 Cr 0.49733(12) 0.72097(11) 0.71563(19) 0.0305(6) Uani 0.88 1 d P
Cr2 Cr 0.34149(11) 0.65484(11) 0.6899(2) 0.0305(6) Uani 0.88 1 d P
N1 N 0.511(4) 0.542(2) 0.706(2) 0.067(12) Uani 0.25 1 d PDU
H1A H 0.4822 0.5769 0.7063 0.08 Uiso 0.25 1 calc PR
H1B H 0.5533 0.5582 0.7063 0.08 Uiso 0.25 1 calc PR

loop_
_atom_site_aniso_label
_atom_site_aniso_U_11
_atom_site_aniso_U_22
_atom_site_aniso_U_33
_atom_site_aniso_U_23
_atom_site_aniso_U_13
_atom_site_aniso_U_12
Zn1 0.0360(12) 0.0206(10) 0.0350(12) 0.0004(10) 0.0038(12) 0.0027(9)
C102 0.059(15) 0.059(15) 0.07(3) 0 0 0
C101 0.038(11) 0.038(11) 0.08(3) 0 0 0
Zn2 0.0273(11) 0.0268(11) 0.0373(13) 0.0057(11) 0.0085(11) 0.0079(9)
C1 0.060(10) 0.010(6) 0.050(9) 0.006(6) -0.015(8) -0.007(7)
C2 0.065(10) 0.051(9) 0.044(9) 0.001(8) -0.004(8) -0.010(8)
C3 0.070(13) 0.077(14) 0.031(10) 0.009(10) -0.002(9) -0.003(11)
C4 0.062(13) 0.14(2) 0.048(13) -0.010(15) -0.018(11) 0.026(14)
C5 0.12(2) 0.109(18) 0.072(17) 0.035(16) 0.001(16) -0.072(16)
C6 0.073(11) 0.038(9) 0.040(9) 0.007(7) 0.017(9) 0.031(9)
C7 0.087(11) 0.038(8) 0.077(11) -0.013(8) 0.000(9) 0.043(8)
C8 0.19(3) 0.13(3) 0.17(3) -0.02(2) 0.08(3) 0.05(2)
C9 0.17(2) 0.033(10) 0.12(2) -0.006(13) -0.066(19) 0.042(13)
C10 0.16(2) 0.080(17) 0.13(3) -0.035(18) -0.04(2) 0.059(16)
C11 0.052(10) 0.047(9) 0.036(9) -0.012(8) 0.009(8) -0.005(8)
C12 0.081(12) 0.082(12) 0.038(10) -0.003(10) 0.017(9) -0.009(10)
C13 0.057(13) 0.15(2) 0.045(12) -0.037(15) 0.006(10) -0.033(13)
C14 0.080(17) 0.18(3) 0.069(18) -0.02(2) -0.003(15) -0.019(19)
C15 0.17(3) 0.106(19) 0.067(18) 0.008(16) -0.02(2) 0.047(19)
C16 0.083(12) 0.021(7) 0.040(9) -0.005(7) 0.002(9) -0.024(8)
C17 0.081(12) 0.029(8) 0.080(12) 0.011(9) 0.003(10) -0.035(8)
C18 0.18(2) 0.054(12) 0.13(2) 0.051(16) -0.07(2) -0.063(15)
C19 0.15(2) 0.050(13) 0.15(3) 0.016(17) -0.03(2) -0.013(14)
C20 0.21(3) 0.084(19) 0.10(2) 0.032(17) 0.05(2) -0.06(2)
O1 0.030(6) 0.064(8) 0.042(7) 0.011(6) 0.002(5) -0.014(6)
O2 0.035(6) 0.047(7) 0.040(7) 0.001(6) -0.003(5) -0.006(5)
O3 0.078(9) 0.033(6) 0.088(13) -0.016(8) -0.005(10) 0.026(6)
O4 0.044(7) 0.049(7) 0.057(8) -0.023(7) -0.001(6) 0.032(6)
O5 0.040(7) 0.052(8) 0.047(8) -0.014(6) 0.005(6) -0.003(6)
O6 0.042(7) 0.045(7) 0.034(6) 0.000(6) 0.008(5) -0.007(5)
O7 0.039(6) 0.028(5) 0.070(9) -0.014(6) 0.022(7) 0.005(4)
O8 0.018(5) 0.042(6) 0.068(9) 0.024(6) 0.010(5) 0.013(5)
F1 0.022(4) 0.019(3) 0.039(5) 0.004(4) 0.002(4) -0.004(3)
F2 0.032(4) 0.017(3) 0.039(5) 0.005(3) 0.008(4) -0.005(3)
Cr1 0.0360(12) 0.0206(10) 0.0350(12) 0.0004(10) 0.0038(12) 0.0027(9)
Cr2 0.0273(11) 0.0268(11) 0.0373(13) 0.0057(11) 0.0085(11) 0.0079(9)
N1 0.07(2) 0.05(2) 0.09(3) 0.016(19) 0.01(2) 0.02(2)

loop_
_atom_type_symbol
_atom_type_description
_atom_type_scat_dispersion_real
_atom_type_scat_dispersion_imag
_atom_type_scat_source
C C 0.0181 0.0091 'International Tables Vol C Tables 4.2.6.8 and 6.1.1.4'
H H 0 0 'International Tables Vol C Tables 4.2.6.8 and 6.1.1.4'
N N 0.0311 0.018 'International Tables Vol C Tables 4.2.6.8 and 6.1.1.4'
O O 0.0492 0.0322 'International Tables Vol C Tables 4.2.6.8 and 6.1.1.4'
F F 0.0727 0.0534 'International Tables Vol C Tables 4.2.6.8 and 6.1.1.4'
Cr Cr -0.1635 2.4439 'International Tables Vol C Tables 4.2.6.8 and 6.1.1.4'
Zn Zn -1.5491 0.6778 'International Tables Vol C Tables 4.2.6.8 and 6.1.1.4'

loop_
_geom_angle_atom_site_label_1
_geom_angle_atom_site_label_2
_geom_angle_atom_site_label_3
_geom_angle
_geom_angle_site_symmetry_1
_geom_angle_site_symmetry_3
O5 Zn1 F1 90.6(5) . .
O5 Zn1 O4 88.7(6) . .
F1 Zn1 O4 90.6(5) . .
O5 Zn1 O7 93.9(6) . .
F1 Zn1 O7 175.4(6) . .
O4 Zn1 O7 89.1(5) . .
O5 Zn1 F2 93.6(5) . .
F1 Zn1 F2 86.8(3) . .
O4 Zn1 F2 176.6(5) . .
O7 Zn1 F2 93.3(4) . .
O5 Zn1 O2 179.3(5) . .
F1 Zn1 O2 89.9(4) . .
O4 Zn1 O2 91.7(6) . .
O7 Zn1 O2 85.5(6) . .
F2 Zn1 O2 86.0(5) . .
N1 C102 H10A 109.5 . .
N1 C102 H10B 109.5 . .
H10A C102 H10B 109.5 . .
N1 C102 H10C 109.4 . .
H10A C102 H10C 109.5 . .
H10B C102 H10C 109.5 . .
N1 C101 H10D 109.5 . .
N1 C101 H10E 109.4 . .
H10D C101 H10E 109.5 . .
N1 C101 H10F 109.5 . .
H10D C101 H10F 109.5 . .
H10E C101 H10F 109.5 . .
O6 Zn2 O3 89.4(7) . .
O6 Zn2 F1 89.3(5) . .
O3 Zn2 F1 95.6(5) . .
O6 Zn2 F2 90.6(5) . 3_655
O3 Zn2 F2 177.5(5) . 3_655
F1 Zn2 F2 87.0(3) . 3_655
O6 Zn2 O8 91.3(5) . .
O3 Zn2 O8 87.5(6) . .
F1 Zn2 O8 176.9(4) . .
F2 Zn2 O8 90.0(4) 3_655 .
O6 Zn2 O1 177.7(5) . .
O3 Zn2 O1 92.5(7) . .
F1 Zn2 O1 91.9(5) . .
F2 Zn2 O1 87.5(5) 3_655 .
O8 Zn2 O1 87.5(5) . .
O1 C1 O2 126.2(19) . .
O1 C1 C2 121.2(15) . .
O2 C1 C2 112.2(15) . .
C3 C2 C4 113.0(14) . .
C3 C2 C5 111.3(14) . .
C4 C2 C5 110.0(14) . .
C3 C2 C1 109.4(14) . .
C4 C2 C1 106.5(14) . .
C5 C2 C1 106.5(14) . .
C2 C3 H3A 109.5 . .
C2 C3 H3B 109.5 . .
H3A C3 H3B 109.5 . .
C2 C3 H3C 109.5 . .
H3A C3 H3C 109.5 . .
H3B C3 H3C 109.5 . .
C2 C4 H4A 109.5 . .
C2 C4 H4B 109.5 . .
H4A C4 H4B 109.5 . .
C2 C4 H4C 109.5 . .
H4A C4 H4C 109.5 . .
H4B C4 H4C 109.5 . .
C2 C5 H5A 109.5 . .
C2 C5 H5B 109.5 . .
H5A C5 H5B 109.5 . .
C2 C5 H5C 109.5 . .
H5A C5 H5C 109.5 . .
H5B C5 H5C 109.5 . .
O3 C6 O4 122.5(14) . .
O3 C6 C7 121.7(19) . .
O4 C6 C7 116(2) . .
C8 C7 C6 107(2) . .
C8 C7 C9 110(2) . .
C6 C7 C9 105.3(16) . .
C8 C7 C10 110(2) . .
C6 C7 C10 114.1(19) . .
C9 C7 C10 109.4(18) . .
C7 C8 H8A 109.5 . .
C7 C8 H8B 109.5 . .
H8A C8 H8B 109.5 . .
C7 C8 H8C 109.5 . .
H8A C8 H8C 109.5 . .
H8B C8 H8C 109.5 . .
C7 C9 H9A 109.5 . .
C7 C9 H9B 109.5 . .
H9A C9 H9B 109.5 . .
C7 C9 H9C 109.5 . .
H9A C9 H9C 109.5 . .
H9B C9 H9C 109.5 . .
C7 C10 H10G 109.5 . .
C7 C10 H10H 109.5 . .
H10G C10 H10H 109.5 . .
C7 C10 H10I 109.5 . .
H10G C10 H10I 109.5 . .
H10H C10 H10I 109.5 . .
O6 C11 O5 131(2) 4_565 .
O6 C11 C12 113.2(18) 4_565 .
O5 C11 C12 115.5(17) . .
C13 C12 C14 113.4(18) . .
C13 C12 C15 107.9(19) . .
C14 C12 C15 111(2) . .
C13 C12 C11 109.2(19) . .
C14 C12 C11 108.7(19) . .
C15 C12 C11 106.0(19) . .
C12 C13 H13A 109.5 . .
C12 C13 H13B 109.5 . .
H13A C13 H13B 109.5 . .
C12 C13 H13C 109.5 . .
H13A C13 H13C 109.5 . .
H13B C13 H13C 109.5 . .
C12 C14 H14A 109.5 . .
C12 C14 H14B 109.5 . .
H14A C14 H14B 109.5 . .
C12 C14 H14C 109.5 . .
H14A C14 H14C 109.5 . .
H14B C14 H14C 109.5 . .
C12 C15 H15A 109.5 . .
C12 C15 H15B 109.5 . .
H15A C15 H15B 109.5 . .
C12 C15 H15C 109.5 . .
H15A C15 H15C 109.5 . .
H15B C15 H15C 109.5 . .
O8 C16 O7 121.4(14) 4_565 .
O8 C16 C17 119.2(18) 4_565 .
O7 C16 C17 119.4(17) . .
C18 C17 C19 112.9(19) . .
C18 C17 C20 110(2) . .
C19 C17 C20 109(2) . .
C18 C17 C16 106.7(17) . .
C19 C17 C16 113.2(19) . .
C20 C17 C16 104.3(18) . .
C17 C18 H18A 109.5 . .
C17 C18 H18B 109.5 . .
H18A C18 H18B 109.5 . .
C17 C18 H18C 109.5 . .
H18A C18 H18C 109.5 . .
H18B C18 H18C 109.5 . .
C17 C19 H19A 109.5 . .
C17 C19 H19B 109.5 . .
H19A C19 H19B 109.5 . .
C17 C19 H19C 109.5 . .
H19A C19 H19C 109.5 . .
H19B C19 H19C 109.5 . .
C17 C20 H20A 109.5 . .
C17 C20 H20B 109.5 . .
H20A C20 H20B 109.5 . .
C17 C20 H20C 109.5 . .
H20A C20 H20C 109.5 . .
H20B C20 H20C 109.5 . .
C1 O1 Zn2 128.4(13) . .
C1 O2 Zn1 133.9(11) . .
C6 O3 Zn2 134.9(12) . .
C6 O4 Zn1 130.7(12) . .
C11 O5 Zn1 125.3(13) . .
C11 O6 Zn2 133.8(13) 3_655 .
C16 O7 Zn1 136.8(10) . .
C16 O8 Zn2 132.5(12) 3_655 .
Zn2 F1 Zn1 122.3(4) . .
Cr2 F2 Zn2 0.00(19) 4_565 4_565
Cr2 F2 Zn1 120.2(4) 4_565 .
Zn2 F2 Zn1 120.2(4) 4_565 .
C101 N1 C102 107(4) . .
C101 N1 H1A 110.2 . .
C102 N1 H1A 110.2 . .
C101 N1 H1B 110.2 . .
C102 N1 H1B 110.2 . .
H1A N1 H1B 108.5 . .

loop_
_geom_bond_atom_site_label_1
_geom_bond_atom_site_label_2
_geom_bond_distance
_geom_bond_site_symmetry_2
Zn1 O5 1.899(15) .
Zn1 F1 1.931(7) .
Zn1 O4 1.951(11) .
Zn1 O7 1.952(11) .
Zn1 F2 1.951(8) .
Zn1 O2 2.056(13) .
C102 N1 1.46(2) .
C102 H10A 0.96 .
C102 H10B 0.96 .
C102 H10C 0.96 .
C101 N1 1.45(2) .
C101 H10D 0.96 .
C101 H10E 0.96 .
C101 H10F 0.96 .
Zn2 O6 1.952(13) .
Zn2 O3 1.929(12) .
Zn2 F1 1.938(8) .
Zn2 F2 1.963(8) 3_655
Zn2 O8 1.972(12) .
Zn2 O1 1.984(14) .
C1 O1 1.22(2) .
C1 O2 1.31(2) .
C1 C2 1.55(3) .
C2 C3 1.46(2) .
C2 C4 1.50(2) .
C2 C5 1.51(2) .
C3 H3A 0.96 .
C3 H3B 0.96 .
C3 H3C 0.96 .
C4 H4A 0.96 .
C4 H4B 0.96 .
C4 H4C 0.96 .
C5 H5A 0.96 .
C5 H5B 0.96 .
C5 H5C 0.96 .
C6 O3 1.29(3) .
C6 O4 1.31(3) .
C6 C7 1.48(2) .
C7 C8 1.45(2) .
C7 C9 1.53(2) .
C7 C10 1.52(2) .
C8 H8A 0.96 .
C8 H8B 0.96 .
C8 H8C 0.96 .
C9 H9A 0.96 .
C9 H9B 0.96 .
C9 H9C 0.96 .
C10 H10G 0.96 .
C10 H10H 0.96 .
C10 H10I 0.96 .
C11 O6 1.23(2) 4_565
C11 O5 1.23(2) .
C11 C12 1.63(3) .
C12 C13 1.46(2) .
C12 C14 1.50(2) .
C12 C15 1.52(2) .
C13 H13A 0.96 .
C13 H13B 0.96 .
C13 H13C 0.96 .
C14 H14A 0.96 .
C14 H14B 0.96 .
C14 H14C 0.96 .
C15 H15A 0.96 .
C15 H15B 0.96 .
C15 H15C 0.96 .
C16 O8 1.24(2) 4_565
C16 O7 1.30(2) .
C16 C17 1.51(2) .
C17 C18 1.44(2) .
C17 C19 1.50(2) .
C17 C20 1.53(2) .
C18 H18A 0.96 .
C18 H18B 0.96 .
C18 H18C 0.96 .
C19 H19A 0.96 .
C19 H19B 0.96 .
C19 H19C 0.96 .
C20 H20A 0.96 .
C20 H20B 0.96 .
C20 H20C 0.96 .
O6 C11 1.23(2) 3_655
O8 C16 1.24(2) 3_655
F2 Cr2 1.963(8) 4_565
F2 Zn2 1.963(8) 4_565
N1 H1A 0.9 .
N1 H1B 0.9 .

loop_
_geom_hbond_atom_site_label_D
_geom_hbond_atom_site_label_H
_geom_hbond_atom_site_label_A
_geom_hbond_distance_DH
_geom_hbond_distance_HA
_geom_hbond_distance_DA
_geom_hbond_angle_DHA
_geom_hbond_site_symmetry_A
C102 H10B F1 0.96 2.41 3.346(13) 166.6 2_665
C102 H10C F1 0.96 2.49 3.346(13) 148.4 3_655
C101 H10E F2 0.96 2.57 3.298(11) 132.3 3_655
N1 H1A F1 0.9 1.79 2.67(6) 165.9 .
N1 H1B F1 0.9 1.96 2.82(7) 160.4 4_565
